data_2213178
loop_
_publ_author_name
'Kettmann, Viktor'
'Sv\<etl\'ik Jan'
'Veizerov\'a Lucia'

_publ_section_title
;
 Ethyl
 [5-(2-hydroxyphenyl)-3-methyl-4,5-dihydro-1<i>H</i>-pyrazol-1-yl]oxoacetate
;
_journal_coeditor_code BT2337
_journal_issue 5
_journal_name_full 'Acta Crystallographica Section E'
_journal_page_first o2607
_journal_page_last o2608
_journal_paper_doi 10.1107/S1600536807019083
_journal_volume 63
_journal_year 2007
_chemical_formula_iupac 'C14 H16 N2 O4'
_chemical_formula_moiety 'C14 H16 N2 O4'
_chemical_formula_sum 'C14 H16 N2 O4'
_chemical_formula_weight 276.29
_chemical_melting_point 416
_chemical_name_systematic
;
Ethyl [5-(2-hydroxyphenyl)-3-methyl-4,5-dihydro-1H-pyrazol-1-yl]oxoacetate
;
_space_group_IT_number 9
_symmetry_cell_setting monoclinic
_symmetry_space_group_name_Hall 'C -2yc'
_symmetry_space_group_name_H-M 'C 1 c 1'
_atom_sites_solution_hydrogens geom
_atom_sites_solution_primary direct
_atom_sites_solution_secondary difmap
_cell_angle_alpha 90.00
_cell_angle_beta 93.02(4)
_cell_angle_gamma 90.00
_cell_formula_units_Z 16
_cell_length_a 17.133(3)
_cell_length_b 17.062(3)
_cell_length_c 20.130(4)
_cell_measurement_reflns_used 20
_cell_measurement_temperature 296(2)
_cell_measurement_theta_max 18
_cell_measurement_theta_min 7
_cell_volume 5876.3(19)
_computing_cell_refinement XSCANS
_computing_data_collection 'XSCANS (Siemens, 1991)'
_computing_data_reduction XSCANS
_computing_molecular_graphics 'PLATON (Spek, 2003)'
_computing_publication_material SHELXL97
_computing_structure_refinement 'SHELXL97 (Sheldrick, 1997)'
_computing_structure_solution 'SHELXS97 (Sheldrick, 1997)'
_diffrn_ambient_temperature 296(2)
_diffrn_measured_fraction_theta_full 0.999
_diffrn_measured_fraction_theta_max 0.999
_diffrn_measurement_device_type 'Siemens P4'
_diffrn_measurement_method \w/2\q
_diffrn_radiation_monochromator graphite
_diffrn_radiation_source 'fine-focus sealed tube'
_diffrn_radiation_type MoK\a
_diffrn_radiation_wavelength 0.71073
_diffrn_reflns_av_R_equivalents 0.0270
_diffrn_reflns_av_sigmaI/netI 0.0574
_diffrn_reflns_limit_h_max 22
_diffrn_reflns_limit_h_min 0
_diffrn_reflns_limit_k_max 22
_diffrn_reflns_limit_k_min -1
_diffrn_reflns_limit_l_max 26
_diffrn_reflns_limit_l_min -26
_diffrn_reflns_number 7430
_diffrn_reflns_theta_full 27.51
_diffrn_reflns_theta_max 27.51
_diffrn_reflns_theta_min 1.69
_diffrn_standards_decay_% 0
_diffrn_standards_interval_count 97
_diffrn_standards_number 3
_exptl_absorpt_coefficient_mu 0.093
_exptl_absorpt_correction_type none
_exptl_crystal_colour colourless
_exptl_crystal_density_diffrn 1.249
_exptl_crystal_density_method 'not measured'
_exptl_crystal_description prism
_exptl_crystal_F_000 2336
_exptl_crystal_size_max 0.30
_exptl_crystal_size_mid 0.20
_exptl_crystal_size_min 0.15
_refine_diff_density_max 0.189
_refine_diff_density_min -0.235
_refine_ls_extinction_method none
_refine_ls_goodness_of_fit_ref 1.042
_refine_ls_hydrogen_treatment constr
_refine_ls_matrix_type full
_refine_ls_number_parameters 733
_refine_ls_number_reflns 6753
_refine_ls_number_restraints 2
_refine_ls_restrained_S_all 1.042
_refine_ls_R_factor_all 0.1497
_refine_ls_R_factor_gt 0.0672
_refine_ls_shift/su_max 0.002
_refine_ls_shift/su_mean 0.000
_refine_ls_structure_factor_coef Fsqd
_refine_ls_weighting_details 'calc w=1/[\s^2^(Fo^2^)+(0.0683P)^2^+4.0502P] where P=(Fo^2^+2Fc^2^)/3'
_refine_ls_weighting_scheme calc
_refine_ls_wR_factor_gt 0.1489
_refine_ls_wR_factor_ref 0.1858
_reflns_number_gt 3465
_reflns_number_total 6753
_reflns_threshold_expression I>2\s(I)
_cod_data_source_file bt2337.cif
_cod_data_source_block III
_cod_original_sg_symbol_H-M 'C c'
_cod_database_code 2213178
_cod_database_fobs_code 2213178

loop_
_symmetry_equiv_pos_as_xyz
'x, y, z'
'x, -y, z+1/2'
'x+1/2, y+1/2, z'
'x+1/2, -y+1/2, z+1/2'

loop_
_atom_site_type_symbol
_atom_site_label
_atom_site_fract_x
_atom_site_fract_y
_atom_site_fract_z
_atom_site_U_iso_or_equiv
_atom_site_adp_type
_atom_site_calc_flag
_atom_site_refinement_flags
_atom_site_occupancy
N N1A 0.6208(3) 0.5326(3) 0.3151(2) 0.0548(13) Uani d . 1
N N2A 0.6596(3) 0.5108(3) 0.2578(3) 0.0632(14) Uani d . 1
C C3A 0.7331(4) 0.5083(4) 0.2753(4) 0.0702(19) Uani d . 1
C C4A 0.7541(4) 0.5291(5) 0.3457(4) 0.075(2) Uani d . 1
H H4A1 0.7861 0.5760 0.3485 0.090 Uiso calc R 1
H H4A2 0.7819 0.4866 0.3685 0.090 Uiso calc R 1
C C5A 0.6731(4) 0.5435(4) 0.3758(3) 0.0601(16) Uani d . 1
H H5A 0.6699 0.5977 0.3913 0.072 Uiso calc R 1
C C6A 0.5445(4) 0.5430(4) 0.3117(4) 0.0636(17) Uani d . 1
O O1A 0.5076(3) 0.5656(3) 0.3592(2) 0.0799(14) Uani d . 1
C C7A 0.5008(4) 0.5283(5) 0.2465(4) 0.073(2) Uani d . 1
O O2A 0.4738(5) 0.4655(4) 0.2317(3) 0.129(3) Uani d . 1
O O3A 0.4921(4) 0.5881(4) 0.2090(3) 0.114(2) Uani d . 1
C C8A 0.4415(8) 0.5814(8) 0.1472(5) 0.147(5) Uani d . 1
H H8A1 0.4705 0.5984 0.1097 0.177 Uiso calc R 1
H H8A2 0.4271 0.5269 0.1401 0.177 Uiso calc R 1
C C9A 0.3776(7) 0.6240(12) 0.1503(7) 0.218(9) Uani d . 1
H H9A1 0.3569 0.6182 0.1933 0.327 Uiso calc R 1
H H9A2 0.3396 0.6067 0.1167 0.327 Uiso calc R 1
H H9A3 0.3900 0.6781 0.1429 0.327 Uiso calc R 1
C C10A 0.7932(5) 0.4856(6) 0.2279(5) 0.101(3) Uani d . 1
H H10A 0.7690 0.4811 0.1839 0.152 Uiso calc R 1
H H10B 0.8158 0.4361 0.2410 0.152 Uiso calc R 1
H H10C 0.8333 0.5248 0.2281 0.152 Uiso calc R 1
C C11A 0.6556(3) 0.4882(4) 0.4315(3) 0.0557(16) Uani d . 1
C C12A 0.6539(4) 0.4063(4) 0.4235(3) 0.0540(15) Uani d . 1
C C13A 0.6403(4) 0.3569(4) 0.4755(4) 0.0688(19) Uani d . 1
H H13A 0.6405 0.3029 0.4690 0.083 Uiso calc R 1
C C14A 0.6265(4) 0.3866(5) 0.5364(4) 0.081(2) Uani d . 1
H H14A 0.6162 0.3531 0.5714 0.098 Uiso calc R 1
C C15A 0.6279(4) 0.4667(6) 0.5461(4) 0.082(2) Uani d . 1
H H15A 0.6195 0.4869 0.5881 0.099 Uiso calc R 1
C C16A 0.6417(4) 0.5175(4) 0.4941(4) 0.0707(19) Uani d . 1
H H16A 0.6416 0.5713 0.5013 0.085 Uiso calc R 1
O O4A 0.6686(3) 0.3799(3) 0.3611(2) 0.0742(14) Uani d . 1
H H4A 0.6640 0.3321 0.3598 0.111 Uiso calc R 1
N N1B 0.0299(3) 0.2709(3) 0.3752(2) 0.0547(13) Uani d . 1
N N2B -0.0143(3) 0.2907(3) 0.4300(3) 0.0655(14) Uani d . 1
C C3B -0.0860(4) 0.2896(5) 0.4081(4) 0.0701(19) Uani d . 1
C C4B -0.0990(4) 0.2713(5) 0.3368(4) 0.075(2) Uani d . 1
H H4B1 -0.1266 0.3137 0.3137 0.090 Uiso calc R 1
H H4B2 -0.1290 0.2235 0.3307 0.090 Uiso calc R 1
C C5B -0.0172(4) 0.2614(4) 0.3116(3) 0.0588(16) Uani d . 1
H H5B -0.0110 0.2080 0.2947 0.071 Uiso calc R 1
C C6B 0.1060(4) 0.2630(4) 0.3823(3) 0.0610(17) Uani d . 1
O O1B 0.1473(3) 0.2434(3) 0.3372(2) 0.0810(15) Uani d . 1
C C7B 0.1422(4) 0.2772(5) 0.4508(4) 0.072(2) Uani d . 1
O O2B 0.1578(4) 0.2268(3) 0.4906(3) 0.0984(18) Uani d . 1
O O3B 0.1592(3) 0.3520(3) 0.4600(3) 0.0934(17) Uani d . 1
C C8B 0.1969(7) 0.3777(6) 0.5239(5) 0.125(4) Uani d . 1
H H8B1 0.2250 0.3345 0.5454 0.150 Uiso calc R 1
H H8B2 0.2335 0.4198 0.5167 0.150 Uiso calc R 1
C C9B 0.1352(10) 0.4046(7) 0.5649(6) 0.170(6) Uani d . 1
H H9B1 0.1158 0.4541 0.5485 0.255 Uiso calc R 1
H H9B2 0.1554 0.4105 0.6100 0.255 Uiso calc R 1
H H9B3 0.0934 0.3670 0.5633 0.255 Uiso calc R 1
C C10B -0.1490(5) 0.3111(6) 0.4520(4) 0.100(3) Uani d . 1
H H10D -0.1267 0.3242 0.4953 0.150 Uiso calc R 1
H H10E -0.1841 0.2676 0.4555 0.150 Uiso calc R 1
H H10F -0.1771 0.3554 0.4337 0.150 Uiso calc R 1
C C11B 0.0054(4) 0.3198(4) 0.2594(3) 0.0632(17) Uani d . 1
C C12B -0.0021(4) 0.4012(4) 0.2695(4) 0.0672(19) Uani d . 1
C C13B 0.0167(5) 0.4515(5) 0.2185(4) 0.081(2) Uani d . 1
H H13B 0.0122 0.5053 0.2242 0.097 Uiso calc R 1
C C14B 0.0417(5) 0.4224(6) 0.1598(4) 0.093(3) Uani d . 1
H H14B 0.0537 0.4571 0.1262 0.112 Uiso calc R 1
C C15B 0.0494(5) 0.3438(7) 0.1495(4) 0.097(3) Uani d . 1
H H15B 0.0661 0.3248 0.1093 0.116 Uiso calc R 1
C C16B 0.0321(4) 0.2936(5) 0.1996(4) 0.076(2) Uani d . 1
H H16B 0.0385 0.2400 0.1933 0.091 Uiso calc R 1
O O4B -0.0273(3) 0.4245(3) 0.3280(3) 0.0868(16) Uani d . 1
H H4B -0.0137 0.4700 0.3351 0.130 Uiso calc R 1
N N1C 0.1945(3) 0.6096(3) 0.3077(3) 0.0547(12) Uani d . 1
N N2C 0.2132(3) 0.5688(3) 0.2509(3) 0.0612(14) Uani d . 1
C C3C 0.2186(4) 0.4959(4) 0.2688(4) 0.0672(18) Uani d . 1
C C4C 0.2005(4) 0.4792(4) 0.3373(4) 0.076(2) Uani d . 1
H H4C1 0.2438 0.4524 0.3605 0.091 Uiso calc R 1
H H4C2 0.1542 0.4466 0.3386 0.091 Uiso calc R 1
C C5C 0.1867(4) 0.5588(4) 0.3684(3) 0.0594(16) Uani d . 1
H H5C 0.1329 0.5616 0.3827 0.071 Uiso calc R 1
C C6C 0.1797(3) 0.6850(4) 0.3058(3) 0.0599(17) Uani d . 1
O O1C 0.1572(3) 0.7236(3) 0.3536(2) 0.0717(13) Uani d . 1
C C7C 0.1940(4) 0.7306(4) 0.2412(3) 0.0616(17) Uani d . 1
O O2C 0.2570(3) 0.7490(4) 0.2253(3) 0.0956(18) Uani d . 1
O O3C 0.1275(3) 0.7527(3) 0.2119(2) 0.0760(13) Uani d . 1
C C8C 0.1321(5) 0.8098(5) 0.1566(4) 0.087(2) Uani d . 1
H H8C1 0.1551 0.8585 0.1731 0.105 Uiso calc R 1
H H8C2 0.1647 0.7890 0.1228 0.105 Uiso calc R 1
C C9C 0.0530(5) 0.8240(6) 0.1283(5) 0.109(3) Uani d . 1
H H9C1 0.0365 0.7802 0.1011 0.164 Uiso calc R 1
H H9C2 0.0527 0.8706 0.1016 0.164 Uiso calc R 1
H H9C3 0.0180 0.8304 0.1636 0.164 Uiso calc R 1
C C10C 0.2412(6) 0.4351(6) 0.2200(5) 0.114(3) Uani d . 1
H H10G 0.2381 0.4570 0.1760 0.171 Uiso calc R 1
H H10H 0.2062 0.3913 0.2217 0.171 Uiso calc R 1
H H10I 0.2936 0.4180 0.2309 0.171 Uiso calc R 1
C C11C 0.2427(4) 0.5834(4) 0.4250(3) 0.0590(16) Uani d . 1
C C12C 0.3232(4) 0.5804(4) 0.4209(3) 0.0552(15) Uani d . 1
C C13C 0.3722(4) 0.5998(4) 0.4749(4) 0.074(2) Uani d . 1
H H13C 0.4261 0.5974 0.4715 0.089 Uiso calc R 1
C C14C 0.3421(5) 0.6226(5) 0.5332(4) 0.089(2) Uani d . 1
H H14C 0.3757 0.6353 0.5694 0.107 Uiso calc R 1
C C15C 0.2625(5) 0.6271(5) 0.5392(3) 0.085(2) Uani d . 1
H H15C 0.2420 0.6426 0.5790 0.102 Uiso calc R 1
C C16C 0.2142(4) 0.6082(5) 0.4853(4) 0.074(2) Uani d . 1
H H16C 0.1605 0.6121 0.4889 0.088 Uiso calc R 1
O O4C 0.3502(2) 0.5602(3) 0.3606(2) 0.0671(12) Uani d . 1
H H4C 0.3976 0.5668 0.3612 0.101 Uiso calc R 1
N N1D 0.4548(3) 0.2007(3) 0.3763(3) 0.0614(14) Uani d . 1
N N2D 0.4413(3) 0.2486(4) 0.4311(3) 0.0675(15) Uani d . 1
C C3D 0.4410(4) 0.3186(5) 0.4079(4) 0.079(2) Uani d . 1
C C4D 0.4574(4) 0.3284(4) 0.3361(4) 0.080(2) Uani d . 1
H H4D1 0.5064 0.3555 0.3309 0.096 Uiso calc R 1
H H4D2 0.4156 0.3567 0.3122 0.096 Uiso calc R 1
C C5D 0.4616(4) 0.2432(4) 0.3125(3) 0.0632(18) Uani d . 1
H H5D 0.5138 0.2336 0.2964 0.076 Uiso calc R 1
C C6D 0.4642(4) 0.1239(4) 0.3856(4) 0.0611(17) Uani d . 1
O O1D 0.4816(3) 0.0799(3) 0.3401(3) 0.0841(15) Uani d . 1
C C7D 0.4557(4) 0.0937(4) 0.4561(4) 0.0666(18) Uani d . 1
O O2D 0.5106(3) 0.0790(4) 0.4930(3) 0.1012(19) Uani d . 1
O O3D 0.3816(3) 0.0847(4) 0.4680(3) 0.0953(18) Uani d . 1
C C8D 0.3637(6) 0.0641(7) 0.5346(5) 0.115(3) Uani d . 1
H H8D1 0.3203 0.0276 0.5338 0.138 Uiso calc R 1
H H8D2 0.4085 0.0393 0.5573 0.138 Uiso calc R 1
C C9D 0.3438(8) 0.1338(11) 0.5686(6) 0.175(7) Uani d . 1
H H9D1 0.3899 0.1650 0.5770 0.262 Uiso calc R 1
H H9D2 0.3218 0.1205 0.6100 0.262 Uiso calc R 1
H H9D3 0.3063 0.1631 0.5415 0.262 Uiso calc R 1
C C10D 0.4278(6) 0.3889(5) 0.4516(4) 0.104(3) Uani d . 1
H H10J 0.3784 0.4124 0.4389 0.156 Uiso calc R 1
H H10K 0.4688 0.4264 0.4465 0.156 Uiso calc R 1
H H10L 0.4279 0.3725 0.4973 0.156 Uiso calc R 1
C C11D 0.4019(4) 0.2188(4) 0.2593(3) 0.0635(18) Uani d . 1
C C12D 0.3230(4) 0.2271(4) 0.2667(4) 0.0708(19) Uani d . 1
C C13D 0.2697(5) 0.2077(5) 0.2147(5) 0.090(2) Uani d . 1
H H13D 0.2165 0.2153 0.2189 0.107 Uiso calc R 1
C C14D 0.2965(6) 0.1771(6) 0.1570(4) 0.103(3) Uani d . 1
H H14D 0.2608 0.1641 0.1223 0.123 Uiso calc R 1
C C15D 0.3757(6) 0.1653(6) 0.1492(4) 0.106(3) Uani d . 1
H H15D 0.3933 0.1438 0.1102 0.127 Uiso calc R 1
C C16D 0.4278(5) 0.1863(5) 0.2012(4) 0.087(2) Uani d . 1
H H16D 0.4810 0.1786 0.1971 0.104 Uiso calc R 1
O O4D 0.3009(3) 0.2567(4) 0.3255(3) 0.0879(16) Uani d . 1
H H4D 0.2556 0.2439 0.3312 0.132 Uiso calc R 1

loop_
_atom_site_aniso_label
_atom_site_aniso_U_11
_atom_site_aniso_U_22
_atom_site_aniso_U_33
_atom_site_aniso_U_12
_atom_site_aniso_U_13
_atom_site_aniso_U_23
N1A 0.055(3) 0.050(3) 0.059(3) 0.010(2) -0.003(2) 0.004(2)
N2A 0.061(3) 0.051(3) 0.078(4) -0.005(3) 0.003(3) -0.004(3)
C3A 0.064(4) 0.065(5) 0.082(5) 0.000(4) 0.004(4) 0.014(4)
C4A 0.045(4) 0.083(5) 0.095(6) -0.016(3) -0.002(3) 0.011(4)
C5A 0.059(4) 0.051(4) 0.069(4) 0.004(3) -0.009(3) -0.001(3)
C6A 0.053(4) 0.069(4) 0.068(5) 0.011(3) -0.005(3) 0.007(4)
O1A 0.050(3) 0.113(4) 0.076(3) 0.015(3) -0.004(2) -0.009(3)
C7A 0.070(5) 0.064(5) 0.085(5) 0.008(4) -0.002(4) 0.012(4)
O2A 0.163(6) 0.101(5) 0.119(5) -0.048(4) -0.047(4) 0.023(4)
O3A 0.161(6) 0.088(4) 0.086(4) 0.008(4) -0.059(4) 0.004(3)
C8A 0.181(12) 0.164(11) 0.088(7) 0.029(9) -0.069(7) 0.010(7)
C9A 0.114(9) 0.38(3) 0.151(11) 0.120(13) -0.047(8) -0.041(14)
C10A 0.072(5) 0.120(7) 0.113(7) 0.020(5) 0.028(5) 0.012(6)
C11A 0.046(3) 0.062(4) 0.058(4) 0.015(3) -0.009(3) -0.006(3)
C12A 0.054(4) 0.058(4) 0.049(4) 0.009(3) -0.002(3) -0.004(3)
C13A 0.071(5) 0.058(4) 0.077(5) 0.014(3) 0.003(4) 0.010(4)
C14A 0.070(5) 0.096(7) 0.078(6) 0.020(4) 0.006(4) 0.011(5)
C15A 0.078(5) 0.115(7) 0.053(4) 0.020(5) 0.006(4) -0.010(4)
C16A 0.070(4) 0.066(4) 0.075(5) 0.005(3) -0.007(3) -0.009(4)
O4A 0.092(4) 0.063(3) 0.069(3) 0.011(3) 0.011(3) 0.005(3)
N1B 0.049(3) 0.055(3) 0.059(3) 0.002(2) -0.009(2) 0.007(2)
N2B 0.065(4) 0.072(4) 0.060(3) 0.008(3) 0.002(3) 0.006(3)
C3B 0.049(4) 0.082(5) 0.080(5) 0.008(3) 0.009(3) 0.024(4)
C4B 0.058(4) 0.086(5) 0.080(5) -0.015(4) -0.003(4) 0.013(4)
C5B 0.062(4) 0.066(4) 0.046(3) -0.013(3) -0.018(3) -0.007(3)
C6B 0.050(4) 0.077(5) 0.055(4) 0.001(3) -0.003(3) 0.004(4)
O1B 0.062(3) 0.109(4) 0.072(3) 0.008(3) 0.004(3) -0.011(3)
C7B 0.070(5) 0.074(5) 0.072(5) 0.010(4) -0.009(4) 0.006(4)
O2B 0.114(4) 0.084(4) 0.093(4) 0.004(3) -0.033(3) 0.016(3)
O3B 0.116(4) 0.067(3) 0.093(4) -0.015(3) -0.039(3) 0.003(3)
C8B 0.174(10) 0.079(6) 0.114(8) -0.029(6) -0.070(7) -0.005(6)
C9B 0.266(18) 0.110(9) 0.130(10) 0.045(10) -0.030(11) -0.031(8)
C10B 0.084(6) 0.122(8) 0.097(6) 0.015(5) 0.024(5) 0.021(5)
C11B 0.060(4) 0.072(5) 0.056(4) -0.011(3) -0.012(3) 0.001(4)
C12B 0.063(4) 0.068(5) 0.069(5) -0.009(4) -0.015(4) 0.006(4)
C13B 0.090(6) 0.077(5) 0.075(5) -0.011(4) -0.013(4) 0.014(4)
C14B 0.098(6) 0.117(8) 0.064(5) -0.027(5) -0.004(4) 0.022(5)
C15B 0.104(6) 0.127(9) 0.061(5) -0.023(6) 0.013(4) -0.006(5)
C16B 0.090(5) 0.066(5) 0.071(5) -0.018(4) -0.010(4) -0.007(4)
O4B 0.108(4) 0.074(4) 0.079(4) -0.004(3) 0.008(3) -0.008(3)
N1C 0.050(3) 0.056(3) 0.058(3) -0.006(2) -0.001(2) 0.000(3)
N2C 0.065(3) 0.059(3) 0.059(3) 0.008(3) -0.011(3) -0.007(3)
C3C 0.059(4) 0.058(4) 0.083(5) 0.013(3) -0.011(3) -0.003(4)
C4C 0.072(4) 0.069(5) 0.084(5) -0.022(4) -0.019(4) -0.006(4)
C5C 0.059(4) 0.057(4) 0.062(4) -0.009(3) -0.005(3) 0.009(3)
C6C 0.048(3) 0.071(5) 0.059(4) 0.014(3) -0.010(3) 0.000(4)
O1C 0.086(3) 0.066(3) 0.063(3) 0.016(3) 0.004(2) -0.002(3)
C7C 0.051(4) 0.066(4) 0.066(4) 0.010(3) -0.011(3) 0.003(3)
O2C 0.056(3) 0.128(5) 0.102(4) -0.013(3) -0.008(3) 0.034(4)
O3C 0.062(3) 0.085(3) 0.080(3) 0.004(2) 0.003(2) 0.031(3)
C8C 0.101(6) 0.098(6) 0.062(4) -0.021(5) -0.003(4) 0.032(4)
C9C 0.090(6) 0.113(7) 0.122(7) 0.019(5) -0.015(5) 0.056(6)
C10C 0.120(7) 0.095(7) 0.122(7) 0.025(6) -0.033(6) -0.044(6)
C11C 0.059(4) 0.054(4) 0.064(4) 0.006(3) 0.001(3) 0.007(3)
C12C 0.057(4) 0.051(4) 0.057(4) 0.007(3) 0.002(3) 0.001(3)
C13C 0.065(4) 0.066(4) 0.089(6) 0.007(4) -0.014(4) -0.004(4)
C14C 0.095(6) 0.104(6) 0.066(5) 0.017(5) -0.019(4) -0.017(5)
C15C 0.105(6) 0.108(6) 0.043(4) 0.025(5) 0.003(4) 0.002(4)
C16C 0.072(4) 0.091(5) 0.059(4) 0.009(4) 0.016(4) 0.012(4)
O4C 0.052(2) 0.077(3) 0.072(3) 0.007(2) -0.003(2) -0.007(3)
N1D 0.061(3) 0.070(4) 0.053(3) 0.004(3) -0.001(3) 0.010(3)
N2D 0.065(3) 0.080(4) 0.057(3) 0.004(3) -0.007(3) 0.001(3)
C3D 0.073(5) 0.091(6) 0.073(5) 0.007(4) -0.020(4) 0.007(5)
C4D 0.077(5) 0.058(4) 0.103(6) -0.020(4) -0.025(4) 0.006(4)
C5D 0.047(3) 0.089(5) 0.053(4) -0.006(3) 0.001(3) 0.021(4)
C6D 0.047(3) 0.065(4) 0.071(5) -0.010(3) -0.002(3) 0.017(4)
O1D 0.103(4) 0.075(4) 0.074(3) 0.012(3) 0.007(3) -0.002(3)
C7D 0.069(5) 0.065(4) 0.065(4) 0.003(3) -0.005(4) 0.011(3)
O2D 0.074(3) 0.138(5) 0.089(4) 0.008(3) -0.023(3) 0.032(4)
O3D 0.071(3) 0.139(5) 0.075(3) -0.024(3) -0.007(3) 0.035(3)
C8D 0.100(7) 0.158(10) 0.089(7) -0.009(7) 0.016(5) 0.047(7)
C9D 0.135(10) 0.29(2) 0.100(9) 0.023(12) 0.034(7) 0.054(11)
C10D 0.121(7) 0.085(6) 0.105(7) 0.024(5) -0.023(5) -0.032(5)
C11D 0.051(4) 0.079(5) 0.060(4) -0.015(3) -0.004(3) 0.025(4)
C12D 0.064(5) 0.076(5) 0.071(5) 0.003(4) -0.013(4) 0.012(4)
C13D 0.075(5) 0.096(6) 0.094(6) -0.006(4) -0.023(5) 0.005(5)
C14D 0.114(8) 0.124(8) 0.066(6) -0.018(6) -0.039(5) 0.007(5)
C15D 0.108(8) 0.142(9) 0.066(5) -0.022(6) -0.009(5) 0.005(5)
C16D 0.097(6) 0.096(6) 0.068(5) -0.014(5) 0.001(4) 0.013(4)
O4D 0.053(3) 0.114(5) 0.095(4) 0.000(3) -0.003(3) -0.010(3)

loop_
_atom_type_symbol
_atom_type_description
_atom_type_scat_dispersion_real
_atom_type_scat_dispersion_imag
_atom_type_scat_source
C C 0.0033 0.0016
; International Tables for Crystallography (1992).
Vol. C, Tables 4.2.6.8 and 6.1.1.4
;
H H 0.0000 0.0000
; International Tables for Crystallography (1992).
Vol. C, Tables 4.2.6.8 and 6.1.1.4
;
N N 0.0061 0.0033
; International Tables for Crystallography (1992).
Vol. C, Tables 4.2.6.8 and 6.1.1.4
;
O O 0.0106 0.0060
; International Tables for Crystallography (1992).
Vol. C, Tables 4.2.6.8 and 6.1.1.4
;

loop_
_geom_angle_atom_site_label_1
_geom_angle_atom_site_label_2
_geom_angle_atom_site_label_3
_geom_angle
C6A N1A N2A 120.1(5)
C6A N1A C5A 125.4(5)
N2A N1A C5A 114.5(5)
C3A N2A N1A 106.2(6)
N2A C3A C10A 122.0(8)
N2A C3A C4A 115.9(7)
C10A C3A C4A 122.2(7)
C3A C4A C5A 103.4(6)
C3A C4A H4A1 111.1
C5A C4A H4A1 111.1
C3A C4A H4A2 111.1
C5A C4A H4A2 111.1
H4A1 C4A H4A2 109.0
N1A C5A C11A 113.4(5)
N1A C5A C4A 99.8(5)
C11A C5A C4A 114.0(5)
N1A C5A H5A 109.7
C11A C5A H5A 109.7
C4A C5A H5A 109.7
O1A C6A N1A 123.2(6)
O1A C6A C7A 118.6(6)
N1A C6A C7A 118.2(7)
O2A C7A O3A 122.5(8)
O2A C7A C6A 122.5(7)
O3A C7A C6A 115.0(7)
C7A O3A C8A 118.7(8)
C9A C8A O3A 111.7(11)
C9A C8A H8A1 109.3
O3A C8A H8A1 109.3
C9A C8A H8A2 109.3
O3A C8A H8A2 109.3
H8A1 C8A H8A2 107.9
C8A C9A H9A1 109.5
C8A C9A H9A2 109.5
H9A1 C9A H9A2 109.5
C8A C9A H9A3 109.5
H9A1 C9A H9A3 109.5
H9A2 C9A H9A3 109.5
C3A C10A H10A 109.5
C3A C10A H10B 109.5
H10A C10A H10B 109.5
C3A C10A H10C 109.5
H10A C10A H10C 109.5
H10B C10A H10C 109.5
C16A C11A C12A 117.2(6)
C16A C11A C5A 120.0(6)
C12A C11A C5A 122.7(6)
O4A C12A C13A 122.9(6)
O4A C12A C11A 115.3(6)
C13A C12A C11A 121.8(6)
C14A C13A C12A 120.2(7)
C14A C13A H13A 119.9
C12A C13A H13A 119.9
C13A C14A C15A 119.6(8)
C13A C14A H14A 120.2
C15A C14A H14A 120.2
C14A C15A C16A 120.8(7)
C14A C15A H15A 119.6
C16A C15A H15A 119.6
C11A C16A C15A 120.3(7)
C11A C16A H16A 119.9
C15A C16A H16A 119.9
C12A O4A H4A 109.5
C6B N1B N2B 120.7(5)
C6B N1B C5B 125.0(6)
N2B N1B C5B 114.3(5)
C3B N2B N1B 105.7(5)
N2B C3B C4B 115.5(6)
N2B C3B C10B 120.4(7)
C4B C3B C10B 123.9(7)
C3B C4B C5B 104.7(6)
C3B C4B H4B1 110.8
C5B C4B H4B1 110.8
C3B C4B H4B2 110.8
C5B C4B H4B2 110.8
H4B1 C4B H4B2 108.9
N1B C5B C11B 112.3(5)
N1B C5B C4B 99.6(5)
C11B C5B C4B 115.5(6)
N1B C5B H5B 109.7
C11B C5B H5B 109.7
C4B C5B H5B 109.7
O1B C6B N1B 123.8(6)
O1B C6B C7B 119.8(6)
N1B C6B C7B 116.4(6)
O2B C7B O3B 124.2(7)
O2B C7B C6B 124.5(8)
O3B C7B C6B 111.2(7)
C7B O3B C8B 119.5(6)
C9B C8B O3B 107.0(10)
C9B C8B H8B1 110.3
O3B C8B H8B1 110.3
C9B C8B H8B2 110.3
O3B C8B H8B2 110.3
H8B1 C8B H8B2 108.6
C8B C9B H9B1 109.5
C8B C9B H9B2 109.5
H9B1 C9B H9B2 109.5
C8B C9B H9B3 109.5
H9B1 C9B H9B3 109.5
H9B2 C9B H9B3 109.5
C3B C10B H10D 109.5
C3B C10B H10E 109.5
H10D C10B H10E 109.5
C3B C10B H10F 109.5
H10D C10B H10F 109.5
H10E C10B H10F 109.5
C16B C11B C12B 118.7(7)
C16B C11B C5B 119.9(7)
C12B C11B C5B 121.4(6)
O4B C12B C13B 124.5(7)
O4B C12B C11B 117.2(7)
C13B C12B C11B 118.4(8)
C14B C13B C12B 120.6(8)
C14B C13B H13B 119.7
C12B C13B H13B 119.7
C15B C14B C13B 121.6(8)
C15B C14B H14B 119.2
C13B C14B H14B 119.2
C14B C15B C16B 118.5(8)
C14B C15B H15B 120.8
C16B C15B H15B 120.8
C15B C16B C11B 122.2(8)
C15B C16B H16B 118.9
C11B C16B H16B 118.9
C12B O4B H4B 109.5
C6C N1C N2C 121.3(6)
C6C N1C C5C 124.2(6)
N2C N1C C5C 114.4(5)
C3C N2C N1C 105.5(6)
N2C C3C C4C 115.8(7)
N2C C3C C10C 120.0(8)
C4C C3C C10C 124.2(8)
C3C C4C C5C 105.1(6)
C3C C4C H4C1 110.7
C5C C4C H4C1 110.7
C3C C4C H4C2 110.7
C5C C4C H4C2 110.7
H4C1 C4C H4C2 108.8
N1C C5C C11C 111.7(5)
N1C C5C C4C 99.0(5)
C11C C5C C4C 116.9(5)
N1C C5C H5C 109.6
C11C C5C H5C 109.6
C4C C5C H5C 109.6
O1C C6C N1C 124.3(6)
O1C C6C C7C 116.9(6)
N1C C6C C7C 118.7(6)
O2C C7C O3C 125.8(7)
O2C C7C C6C 123.2(6)
O3C C7C C6C 110.6(6)
C7C O3C C8C 116.5(5)
C9C C8C O3C 108.4(6)
C9C C8C H8C1 110.0
O3C C8C H8C1 110.0
C9C C8C H8C2 110.0
O3C C8C H8C2 110.0
H8C1 C8C H8C2 108.4
C8C C9C H9C1 109.5
C8C C9C H9C2 109.5
H9C1 C9C H9C2 109.5
C8C C9C H9C3 109.5
H9C1 C9C H9C3 109.5
H9C2 C9C H9C3 109.5
C3C C10C H10G 109.5
C3C C10C H10H 109.5
H10G C10C H10H 109.5
C3C C10C H10I 109.5
H10G C10C H10I 109.5
H10H C10C H10I 109.5
C12C C11C C16C 117.1(6)
C12C C11C C5C 122.7(6)
C16C C11C C5C 120.1(6)
O4C C12C C13C 122.7(6)
O4C C12C C11C 116.5(6)
C13C C12C C11C 120.8(6)
C14C C13C C12C 120.3(7)
C14C C13C H13C 119.9
C12C C13C H13C 119.9
C13C C14C C15C 120.8(7)
C13C C14C H14C 119.6
C15C C14C H14C 119.6
C16C C15C C14C 118.5(7)
C16C C15C H15C 120.7
C14C C15C H15C 120.7
C15C C16C C11C 122.4(7)
C15C C16C H16C 118.8
C11C C16C H16C 118.8
C12C O4C H4C 109.5
C6D N1D N2D 119.2(6)
C6D N1D C5D 125.8(6)
N2D N1D C5D 114.9(6)
C3D N2D N1D 104.7(6)
N2D C3D C4D 117.2(7)
N2D C3D C10D 121.7(7)
C4D C3D C10D 121.0(8)
C3D C4D C5D 102.0(6)
C3D C4D H4D1 111.4
C5D C4D H4D1 111.4
C3D C4D H4D2 111.4
C5D C4D H4D2 111.4
H4D1 C4D H4D2 109.2
N1D C5D C11D 113.6(5)
N1D C5D C4D 100.8(6)
C11D C5D C4D 116.2(6)
N1D C5D H5D 108.6
C11D C5D H5D 108.6
C4D C5D H5D 108.6
O1D C6D N1D 121.9(6)
O1D C6D C7D 121.6(7)
N1D C6D C7D 116.5(7)
O2D C7D O3D 126.7(7)
O2D C7D C6D 122.7(7)
O3D C7D C6D 110.6(6)
C7D O3D C8D 117.2(6)
C9D C8D O3D 108.2(9)
C9D C8D H8D1 110.1
O3D C8D H8D1 110.1
C9D C8D H8D2 110.1
O3D C8D H8D2 110.1
H8D1 C8D H8D2 108.4
C8D C9D H9D1 109.5
C8D C9D H9D2 109.5
H9D1 C9D H9D2 109.5
C8D C9D H9D3 109.5
H9D1 C9D H9D3 109.5
H9D2 C9D H9D3 109.5
C3D C10D H10J 109.5
C3D C10D H10K 109.5
H10J C10D H10K 109.5
C3D C10D H10L 109.5
H10J C10D H10L 109.5
H10K C10D H10L 109.5
C12D C11D C16D 119.5(7)
C12D C11D C5D 122.2(7)
C16D C11D C5D 118.4(6)
O4D C12D C11D 116.9(6)
O4D C12D C13D 122.8(7)
C11D C12D C13D 120.2(8)
C14D C13D C12D 119.5(8)
C14D C13D H13D 120.3
C12D C13D H13D 120.3
C13D C14D C15D 121.5(8)
C13D C14D H14D 119.3
C15D C14D H14D 119.3
C16D C15D C14D 118.1(9)
C16D C15D H15D 121.0
C14D C15D H15D 121.0
C11D C16D C15D 121.2(9)
C11D C16D H16D 119.4
C15D C16D H16D 119.4
C12D O4D H4D 109.5

loop_
_geom_bond_atom_site_label_1
_geom_bond_atom_site_label_2
_geom_bond_distance
N1A C6A 1.318(8)
N1A N2A 1.413(7)
N1A C5A 1.488(8)
N2A C3A 1.290(9)
C3A C10A 1.492(11)
C3A C4A 1.487(11)
C4A C5A 1.561(9)
C4A H4A1 0.9700
C4A H4A2 0.9700
C5A C11A 1.507(9)
C5A H5A 0.9800
C6A O1A 1.236(8)
C6A C7A 1.497(10)
C7A O2A 1.198(9)
C7A O3A 1.273(9)
O3A C8A 1.482(10)
C8A C9A 1.318(15)
C8A H8A1 0.9700
C8A H8A2 0.9700
C9A H9A1 0.9600
C9A H9A2 0.9600
C9A H9A3 0.9600
C10A H10A 0.9600
C10A H10B 0.9600
C10A H10C 0.9600
C11A C16A 1.389(9)
C11A C12A 1.407(9)
C12A O4A 1.370(7)
C12A C13A 1.373(9)
C13A C14A 1.359(10)
C13A H13A 0.9300
C14A C15A 1.382(12)
C14A H14A 0.9300
C15A C16A 1.389(11)
C15A H15A 0.9300
C16A H16A 0.9300
O4A H4A 0.8200
N1B C6B 1.312(8)
N1B N2B 1.412(7)
N1B C5B 1.486(7)
N2B C3B 1.284(8)
C3B C4B 1.473(10)
C3B C10B 1.477(10)
C4B C5B 1.526(10)
C4B H4B1 0.9700
C4B H4B2 0.9700
C5B C11B 1.512(9)
C5B H5B 0.9800
C6B O1B 1.226(7)
C6B C7B 1.502(10)
C7B O2B 1.195(8)
C7B O3B 1.320(9)
O3B C8B 1.475(10)
C8B C9B 1.449(17)
C8B H8B1 0.9700
C8B H8B2 0.9700
C9B H9B1 0.9600
C9B H9B2 0.9600
C9B H9B3 0.9600
C10B H10D 0.9600
C10B H10E 0.9600
C10B H10F 0.9600
C11B C16B 1.385(10)
C11B C12B 1.410(10)
C12B O4B 1.335(9)
C12B C13B 1.389(10)
C13B C14B 1.371(12)
C13B H13B 0.9300
C14B C15B 1.366(13)
C14B H14B 0.9300
C15B C16B 1.367(11)
C15B H15B 0.9300
C16B H16B 0.9300
O4B H4B 0.8200
N1C C6C 1.311(8)
N1C N2C 1.390(7)
N1C C5C 1.510(8)
N2C C3C 1.297(8)
C3C C4C 1.456(10)
C3C C10C 1.493(11)
C4C C5C 1.520(10)
C4C H4C1 0.9700
C4C H4C2 0.9700
C5C C11C 1.509(9)
C5C H5C 0.9800
C6C O1C 1.245(8)
C6C C7C 1.546(10)
C7C O2C 1.183(8)
C7C O3C 1.311(7)
O3C C8C 1.484(8)
C8C C9C 1.462(11)
C8C H8C1 0.9700
C8C H8C2 0.9700
C9C H9C1 0.9600
C9C H9C2 0.9600
C9C H9C3 0.9600
C10C H10G 0.9600
C10C H10H 0.9600
C10C H10I 0.9600
C11C C12C 1.386(8)
C11C C16C 1.398(9)
C12C O4C 1.366(7)
C12C C13C 1.378(10)
C13C C14C 1.364(11)
C13C H13C 0.9300
C14C C15C 1.378(12)
C14C H14C 0.9300
C15C C16C 1.368(10)
C15C H15C 0.9300
C16C H16C 0.9300
O4C H4C 0.8200
N1D C6D 1.333(9)
N1D N2D 1.401(8)
N1D C5D 1.485(8)
N2D C3D 1.283(10)
C3D C4D 1.497(11)
C3D C10D 1.511(11)
C4D C5D 1.532(10)
C4D H4D1 0.9700
C4D H4D2 0.9700
C5D C11D 1.500(9)
C5D H5D 0.9800
C6D O1D 1.233(8)
C6D C7D 1.524(10)
C7D O2D 1.194(8)
C7D O3D 1.314(8)
O3D C8D 1.435(10)
C8D C9D 1.422(17)
C8D H8D1 0.9700
C8D H8D2 0.9700
C9D H9D1 0.9600
C9D H9D2 0.9600
C9D H9D3 0.9600
C10D H10J 0.9600
C10D H10K 0.9600
C10D H10L 0.9600
C11D C12D 1.374(9)
C11D C16D 1.388(10)
C12D O4D 1.358(9)
C12D C13D 1.393(10)
C13D C14D 1.374(12)
C13D H13D 0.9300
C14D C15D 1.388(13)
C14D H14D 0.9300
C15D C16D 1.387(11)
C15D H15D 0.9300
C16D H16D 0.9300
O4D H4D 0.8200

loop_
_geom_hbond_atom_site_label_D
_geom_hbond_atom_site_label_H
_geom_hbond_atom_site_label_A
_geom_hbond_site_symmetry_A
_geom_hbond_distance_DH
_geom_hbond_distance_HA
_geom_hbond_distance_DA
_geom_hbond_angle_DHA
O4A H4A O1C 3_545 0.82 1.86 2.678(7) 177.1
O4B H4B O1D 3_455 0.82 1.88 2.665(7) 160.0
O4C H4C O1A . 0.82 1.89 2.700(6) 171.1
O4D H4D O1B . 0.82 1.87 2.664(7) 164.3

loop_
_geom_torsion_atom_site_label_1
_geom_torsion_atom_site_label_2
_geom_torsion_atom_site_label_3
_geom_torsion_atom_site_label_4
_geom_torsion
C6A N1A N2A C3A 177.3(6)
C5A N1A N2A C3A -1.5(7)
N1A N2A C3A C10A 178.8(6)
N1A N2A C3A C4A -1.0(8)
N2A C3A C4A C5A 2.9(8)
C10A C3A C4A C5A -176.9(7)
C6A N1A C5A C11A 62.7(8)
N2A N1A C5A C11A -118.6(6)
C6A N1A C5A C4A -175.7(6)
N2A N1A C5A C4A 3.1(7)
C3A C4A C5A N1A -3.2(7)
C3A C4A C5A C11A 118.0(6)
N2A N1A C6A O1A -176.6(6)
C5A N1A C6A O1A 2.1(11)
N2A N1A C6A C7A 2.1(9)
C5A N1A C6A C7A -179.1(6)
O1A C6A C7A O2A -90.6(11)
N1A C6A C7A O2A 90.6(10)
O1A C6A C7A O3A 87.0(9)
N1A C6A C7A O3A -91.7(9)
O2A C7A O3A C8A 4.9(14)
C6A C7A O3A C8A -172.7(9)
C7A O3A C8A C9A 112.3(15)
N1A C5A C11A C16A -126.0(6)
C4A C5A C11A C16A 120.7(7)
N1A C5A C11A C12A 55.3(8)
C4A C5A C11A C12A -58.0(8)
C16A C11A C12A O4A -179.4(6)
C5A C11A C12A O4A -0.7(8)
C16A C11A C12A C13A -0.9(9)
C5A C11A C12A C13A 177.8(6)
O4A C12A C13A C14A 179.6(6)
C11A C12A C13A C14A 1.1(10)
C12A C13A C14A C15A -1.3(11)
C13A C14A C15A C16A 1.3(11)
C12A C11A C16A C15A 0.8(9)
C5A C11A C16A C15A -177.9(6)
C14A C15A C16A C11A -1.1(11)
C6B N1B N2B C3B -176.4(6)
C5B N1B N2B C3B 4.2(7)
N1B N2B C3B C4B -1.5(8)
N1B N2B C3B C10B -177.4(7)
N2B C3B C4B C5B -1.5(9)
C10B C3B C4B C5B 174.2(7)
C6B N1B C5B C11B -61.4(8)
N2B N1B C5B C11B 118.0(6)
C6B N1B C5B C4B 175.8(6)
N2B N1B C5B C4B -4.8(7)
C3B C4B C5B N1B 3.5(7)
C3B C4B C5B C11B -117.0(6)
N2B N1B C6B O1B 177.5(6)
C5B N1B C6B O1B -3.2(10)
N2B N1B C6B C7B -0.9(9)
C5B N1B C6B C7B 178.5(6)
O1B C6B C7B O2B -82.0(10)
N1B C6B C7B O2B 96.4(9)
O1B C6B C7B O3B 94.0(8)
N1B C6B C7B O3B -87.6(8)
O2B C7B O3B C8B -2.7(13)
C6B C7B O3B C8B -178.7(8)
C7B O3B C8B C9B -95.6(10)
N1B C5B C11B C16B 120.4(7)
C4B C5B C11B C16B -126.3(7)
N1B C5B C11B C12B -61.2(8)
C4B C5B C11B C12B 52.1(8)
C16B C11B C12B O4B -179.3(6)
C5B C11B C12B O4B 2.3(9)
C16B C11B C12B C13B 0.9(10)
C5B C11B C12B C13B -177.4(6)
O4B C12B C13B C14B -179.6(7)
C11B C12B C13B C14B 0.1(11)
C12B C13B C14B C15B -0.3(13)
C13B C14B C15B C16B -0.5(14)
C14B C15B C16B C11B 1.6(13)
C12B C11B C16B C15B -1.8(11)
C5B C11B C16B C15B 176.6(7)
C6C N1C N2C C3C -175.5(6)
C5C N1C N2C C3C -0.3(7)
N1C N2C C3C C4C 3.1(7)
N1C N2C C3C C10C -177.8(6)
N2C C3C C4C C5C -4.7(8)
C10C C3C C4C C5C 176.2(7)
C6C N1C C5C C11C -63.4(8)
N2C N1C C5C C11C 121.5(6)
C6C N1C C5C C4C 172.8(6)
N2C N1C C5C C4C -2.3(6)
C3C C4C C5C N1C 3.7(6)
C3C C4C C5C C11C -116.3(6)
N2C N1C C6C O1C 174.5(6)
C5C N1C C6C O1C -0.3(10)
N2C N1C C6C C7C -8.1(8)
C5C N1C C6C C7C 177.1(5)
O1C C6C C7C O2C 101.3(8)
N1C C6C C7C O2C -76.3(9)
O1C C6C C7C O3C -71.8(8)
N1C C6C C7C O3C 110.6(6)
O2C C7C O3C C8C -4.1(11)
C6C C7C O3C C8C 168.7(6)
C7C O3C C8C C9C 177.1(7)
N1C C5C C11C C12C -62.8(8)
C4C C5C C11C C12C 50.3(8)
N1C C5C C11C C16C 119.3(7)
C4C C5C C11C C16C -127.7(7)
C16C C11C C12C O4C -176.5(6)
C5C C11C C12C O4C 5.5(9)
C16C C11C C12C C13C 1.2(9)
C5C C11C C12C C13C -176.8(6)
O4C C12C C13C C14C 177.3(7)
C11C C12C C13C C14C -0.2(11)
C12C C13C C14C C15C -0.4(13)
C13C C14C C15C C16C 0.0(13)
C14C C15C C16C C11C 1.1(13)
C12C C11C C16C C15C -1.7(11)
C5C C11C C16C C15C 176.4(7)
C6D N1D N2D C3D 174.9(6)
C5D N1D N2D C3D -1.7(7)
N1D N2D C3D C4D -2.5(8)
N1D N2D C3D C10D 179.7(6)
N2D C3D C4D C5D 5.4(8)
C10D C3D C4D C5D -176.9(7)
C6D N1D C5D C11D 63.3(8)
N2D N1D C5D C11D -120.3(6)
C6D N1D C5D C4D -171.6(6)
N2D N1D C5D C4D 4.7(6)
C3D C4D C5D N1D -5.3(6)
C3D C4D C5D C11D 117.9(6)
N2D N1D C6D O1D -174.9(6)
C5D N1D C6D O1D 1.4(10)
N2D N1D C6D C7D 2.7(8)
C5D N1D C6D C7D 179.0(5)
O1D C6D C7D O2D 77.0(10)
N1D C6D C7D O2D -100.6(8)
O1D C6D C7D O3D -101.2(8)
N1D C6D C7D O3D 81.2(8)
O2D C7D O3D C8D 8.0(13)
C6D C7D O3D C8D -173.9(8)
C7D O3D C8D C9D 97.2(11)
N1D C5D C11D C12D 60.7(9)
C4D C5D C11D C12D -55.6(9)
N1D C5D C11D C16D -118.7(7)
C4D C5D C11D C16D 125.0(8)
C16D C11D C12D O4D 177.8(7)
C5D C11D C12D O4D -1.6(10)
C16D C11D C12D C13D -4.1(11)
C5D C11D C12D C13D 176.5(7)
O4D C12D C13D C14D -179.2(8)
C11D C12D C13D C14D 2.7(12)
C12D C13D C14D C15D -0.2(14)
C13D C14D C15D C16D -1.0(15)
C12D C11D C16D C15D 3.0(12)
C5D C11D C16D C15D -177.6(8)
C14D C15D C16D C11D -0.4(13)
